data_2005083
loop_
_publ_author_name
'Tamaki, K.'
'Okabe, N.'

_publ_section_title
;
 Manganese Cupferronate
;
_journal_issue 7
_journal_name_full 'Acta Crystallographica Section C'
_journal_page_first 1612
_journal_page_last 1614
_journal_paper_doi 10.1107/S0108270196002661
_journal_volume 52
_journal_year 1996
_chemical_formula_iupac '[Mn (C6 H5 N2 O2)2]'
_chemical_formula_moiety 'C12 H10 Mn1 N4 O4'
_chemical_formula_sum 'C12 H10 Mn N4 O4'
_chemical_formula_weight 329.18
_space_group_IT_number 14
_symmetry_cell_setting monoclinic
_symmetry_space_group_name_Hall '-P 2yn'
_symmetry_space_group_name_H-M 'P 1 21/n 1'
_atom_type_scat_source IntTabIV
_cell_angle_alpha 90
_cell_angle_beta 91.640(10)
_cell_angle_gamma 90
_cell_formula_units_Z 4
_cell_length_a 6.1410(10)
_cell_length_b 19.570(2)
_cell_length_c 11.3660(10)
_cell_measurement_reflns_used 25
_cell_measurement_temperature 296
_cell_measurement_theta_max 15.8
_cell_measurement_theta_min 13.4
_cell_volume 1365.4(3)
_computing_cell_refinement 'MSC/AFC Diffractometer Control Software'
_computing_data_collection
;
MSC/AFC Diffractometer Control Software
(Molecular Structure Corporation, 1988)
;
_computing_data_reduction 'TEXSAN (Molecular Structure Corporation, 1985)'
_computing_molecular_graphics 'ORTEPII (Johnson, 1976)'
_computing_structure_refinement TEXSAN
_computing_structure_solution 'SHELX86 (Sheldrick, 1985) and DIRDIF (Beurskens, 1984)'
_diffrn_measurement_device 'Rigaku AFC-5R'
_diffrn_measurement_method \w-2\q
_diffrn_radiation_type MoK\a
_diffrn_radiation_wavelength 0.71069
_diffrn_reflns_av_R_equivalents 0.033
_diffrn_reflns_limit_h_max 7
_diffrn_reflns_limit_h_min 0
_diffrn_reflns_limit_k_max 25
_diffrn_reflns_limit_k_min 0
_diffrn_reflns_limit_l_max 14
_diffrn_reflns_limit_l_min -14
_diffrn_reflns_number 3513
_diffrn_reflns_theta_max 27.5
_diffrn_standards_decay_% 0
_diffrn_standards_interval_count 150
_diffrn_standards_interval_time 80
_diffrn_standards_number 3
_exptl_absorpt_coefficient_mu 0.948
_exptl_absorpt_correction_T_max 1.00
_exptl_absorpt_correction_T_min 0.92
_exptl_absorpt_correction_type '\y scans (North, Phillips & Mathews, 1968)'
_exptl_crystal_colour brown
_exptl_crystal_density_diffrn 1.601
_exptl_crystal_density_meas ?
_exptl_crystal_description prism
_exptl_crystal_size_max 0.4
_exptl_crystal_size_mid 0.1
_exptl_crystal_size_min 0.03
_refine_diff_density_max 0.30
_refine_diff_density_min -0.26
_refine_ls_extinction_method none
_refine_ls_goodness_of_fit_obs 1.20
_refine_ls_hydrogen_treatment 'H atoms refined isotropically'
_refine_ls_number_parameters 230
_refine_ls_number_reflns 2082
_refine_ls_R_factor_obs 0.040
_refine_ls_shift/esd_max 0.004
_refine_ls_structure_factor_coef F
_refine_ls_weighting_details 'w = 4F~o~^2^/\s^2^(F~o~^2^)'
_refine_ls_weighting_scheme calc
_refine_ls_wR_factor_obs 0.041
_reflns_number_observed 2082
_reflns_number_total 3226
_reflns_observed_criterion I>2\s(I)
_cod_data_source_file bk1196.cif
_cod_data_source_block mncu
_cod_depositor_comments
;
The following automatic conversions were performed:

'_exptl_crystal_density_meas' value 'not determined' was changed to
'?' - the value is perceived as not measured.

Automatic conversion script
Id: cif_fix_values 3008 2015-01-20 13:52:24Z robertas 

The following automatic conversions were performed:

'_refine_ls_weighting_scheme' value 'w = 4F~o~^2^/\s^2^(F~o~^2^)' was
changed to 'calc'. New tag '_refine_ls_weighting_details' was
created. The value of the new tag was set to 'w =
4F~o~^2^/\s^2^(F~o~^2^)'.

Automatic conversion script
Id: cif_fix_values 3143 2015-03-26 13:38:13Z robertas 
;
_cod_original_cell_volume 1365.5(3)
_cod_original_sg_symbol_H-M 'P 21/n'
_cod_original_formula_sum 'C12 H10 Mn1 N4 O4'
_cod_database_code 2005083

loop_
_symmetry_equiv_pos_as_xyz
x,y,z
1/2+x,1/2-y,1/2+z
-x,-y,-z
-1/2-x,-1/2+y,-1/2-z

loop_
_atom_site_aniso_label
_atom_site_aniso_U_11
_atom_site_aniso_U_22
_atom_site_aniso_U_33
_atom_site_aniso_U_12
_atom_site_aniso_U_13
_atom_site_aniso_U_23
Mn(1) 0.0262(2) 0.0315(2) 0.0259(2) -0.0012(2) 0.0067(2) -0.0002(2)
O(1A) 0.050(2) 0.0380(10) 0.0400(10) -0.0100(10) 0.0240(10) -0.0060(10)
O(1B) 0.0300(10) 0.062(2) 0.0300(10) 0.0090(10) 0.0100(10) 0.0080(10)
O(2A) 0.0330(10) 0.0350(10) 0.0430(10) -0.0070(10) 0.0110(10) -0.0110(10)
O(2B) 0.0330(10) 0.062(2) 0.0250(10) 0.0050(10) 0.0060(10) 0.0090(10)
N(1A) 0.0320(10) 0.033(2) 0.0280(10) -0.0020(10) 0.0090(10) -0.0010(10)
N(1B) 0.0330(10) 0.037(2) 0.0230(10) 0.0000(10) 0.0060(10) 0.0020(10)
N(2A) 0.0330(10) 0.035(2) 0.041(2) -0.0050(10) 0.0120(10) -0.0080(10)
N(2B) 0.0300(10) 0.053(2) 0.0240(10) 0.0020(10) 0.0060(10) 0.0050(10)
C(1A) 0.039(2) 0.026(2) 0.032(2) 0.0000(10) 0.0020(10) -0.0030(10)
C(1B) 0.039(2) 0.037(2) 0.026(2) -0.0030(10) 0.0070(10) 0.0020(10)
C(2A) 0.041(2) 0.038(2) 0.053(2) 0.004(2) 0.010(2) -0.009(2)
C(2B) 0.045(2) 0.089(3) 0.037(2) 0.012(2) 0.010(2) 0.016(2)
C(3A) 0.066(3) 0.048(3) 0.052(3) 0.018(2) 0.007(2) -0.014(2)
C(3B) 0.057(3) 0.090(4) 0.042(2) 0.010(3) 0.022(2) 0.015(2)
C(4A) 0.072(3) 0.039(2) 0.056(3) 0.004(2) -0.015(2) -0.012(2)
C(4B) 0.072(3) 0.066(3) 0.036(2) -0.006(2) 0.018(2) 0.017(2)
C(5A) 0.056(3) 0.045(3) 0.070(3) -0.015(2) -0.006(2) -0.008(2)
C(5B) 0.072(3) 0.115(5) 0.044(3) 0.028(3) 0.009(2) 0.037(3)
C(6A) 0.050(2) 0.041(2) 0.050(2) -0.007(2) 0.006(2) -0.008(2)
C(6B) 0.052(3) 0.092(4) 0.043(2) 0.024(3) 0.014(2) 0.022(2)
H(2A) 0.028(9) ? ? ? ? ?
H(2B) 0.07(2) ? ? ? ? ?
H(3A) 0.060(10) ? ? ? ? ?
H(3B) 0.09(2) ? ? ? ? ?
H(4A) 0.070(10) ? ? ? ? ?
H(4B) 0.070(10) ? ? ? ? ?
H(5A) 0.050(10) ? ? ? ? ?
H(5B) 0.11(2) ? ? ? ? ?
H(6A) 0.060(10) ? ? ? ? ?
H(6B) 0.060(10) ? ? ? ? ?

loop_
_atom_site_label
_atom_site_fract_x
_atom_site_fract_y
_atom_site_fract_z
_atom_site_B_iso_or_equiv
Mn(1) .24529(8) .03272(3) .44850(4) 2.19(2)
O(1A) .2626(4) .13640(10) .5132(2) 3.30(10)
O(1B) .2867(4) .06150(10) .2687(2) 3.20(10)
O(2A) -.0405(4) .05680(10) .5517(2) 2.90(10)
O(2B) .5678(4) .00590(10) .3977(2) 3.20(10)
N(1A) .1336(4) .14800(10) .5996(2) 2.40(10)
N(1B) .4833(4) .05130(10) .2313(2) 2.40(10)
N(2A) -.0253(4) .10890(10) .6247(2) 2.90(10)
N(2B) .6343(4) .0227(2) .2926(2) 2.80(10)
C(1A) .1768(5) .2066(2) .6736(3) 2.50(10)
C(1B) .5314(6) .0728(2) .1129(3) 2.70(10)
C(2A) .0207(6) .2296(2) .7491(3) 3.4(2)
C(2B) .7320(7) .0608(3) .0679(4) 4.5(2)
C(3A) .0733(8) .2825(2) .8255(4) 4.3(2)
C(3B) .7688(8) .0793(3) -.0475(4) 4.9(2)
C(4A) .2756(8) .3122(2) .8252(4) 4.4(2)
C(4B) .6100(8) .1088(2) -0.1142(4) 4.6(2)
C(5A) .4269(7) .2898(2) .7484(4) 4.5(2)
C(5B) .4131(9) .1220(3) -.0675(4) 6.1(3)
C(6A) .3782(7) .2369(2) .6710(4) 3.7(2)
C(6B) .3724(7) .1036(3) .0477(4) 4.9(2)
H(2A) -0.117(5) .211(2) .749(3) 2.2(7)
H(2B) .828(7) .046(2) .114(4) 6.0(10)
H(3A) -.035(6) .296(2) .872(4) 5.0(10)
H(3B) .907(8) .070(2) -.082(4) 7.0(10)
H(4A) .302(7) .350(2) .883(4) 5.0(10)
H(4B) .630(6) .122(2) -0.191(4) 5.0(10)
H(5A) .569(6) .310(2) .748(3) 4.0(10)
H(5B) .297(8) .138(3) -0.113(5) 9(2)
H(6A) .466(6) .221(2) .622(4) 4.0(10)
H(6B) .245(6) .113(2) .079(3) 5.0(10)

loop_
_geom_angle_atom_site_label_1
_geom_angle_atom_site_label_2
_geom_angle_atom_site_label_3
_geom_angle_site_symmetry_1
_geom_angle_site_symmetry_2
_geom_angle_site_symmetry_3
_geom_angle
_geom_angle_publ_flag
O(1A) Mn(1) O(1B) . . . 94.12(9) yes
O(1A) Mn(1) O(2A) . . . 69.38(8) yes
O(1A) Mn(1) O(2A) . . 3_556 141.86(8) yes
O(1A) Mn(1) O(2B) . . . 106.57(9) yes
O(1A) Mn(1) O(2B) . . 3_656 91.80(10) yes
O(1B) Mn(1) O(2A) . . . 124.96(9) yes
O(1B) Mn(1) O(2A) . . 3_556 107.30(10) yes
O(1B) Mn(1) O(2B) . . . 70.84(8) yes
O(1B) Mn(1) O(2B) . . 3_656 140.89(8) yes
O(2A) Mn(1) O(2A) . . 3_556 72.49(9) yes
O(2A) Mn(1) O(2B) . . . 163.26(9) yes
O(2A) Mn(1) O(2B) . . 3_656 93.22(9) yes
O(2B) Mn(1) O(2A) . . 3_556 110.10(9) yes
O(2A) Mn(1) O(2B) 3_556 . 3_656 90.75(9) yes
O(2B) Mn(1) O(2B) . . 3_656 70.41(9) yes
Mn(1) O(1A) N(1A) . . . 113.4(2) yes
Mn(1) O(1B) N(1B) . . . 114.0(2) yes
Mn(1) O(2A) Mn(1) . . . 107.51(9) yes
Mn(1) O(2A) N(2A) . . . 117.4(2) yes
Mn(1) O(2A) N(2A) . 3_556 3_556 131.4(2) yes
Mn(1) O(2B) Mn(1) . . . 109.59(9) yes
Mn(1) O(2B) N(2B) . . . 119.8(2) yes
Mn(1) O(2B) N(2B) . 3_656 3_656 129.8(2) yes
O(1A) N(1A) N(2A) . . . 123.3(3) yes
O(1A) N(1A) C(1A) . . . 118.3(2) yes
N(2A) N(1A) C(1A) . . . 118.3(3) yes
O(1B) N(1B) N(2B) . . . 123.6(3) yes
O(1B) N(1B) C(1B) . . . 118.2(3) yes
N(2B) N(1B) C(1B) . . . 118.2(3) yes
O(2A) N(2A) N(1A) . . . 111.3(2) yes
O(2B) N(2B) N(1B) . . . 111.5(2) yes
N(1A) C(1A) C(2A) . . . 120.2(3) yes
N(1A) C(1A) C(6A) . . . 118.8(3) yes
C(2A) C(1A) C(6A) . . . 120.9(3) yes
N(1B) C(1B) C(2B) . . . 120.5(3) yes
N(1B) C(1B) C(6B) . . . 118.5(3) yes
C(2B) C(1B) C(6B) . . . 121.0(4) yes
C(1A) C(2A) C(3A) . . . 118.7(4) yes
C(1B) C(2B) C(3B) . . . 118.8(4) yes
C(2A) C(3A) C(4A) . . . 120.8(4) yes
C(2B) C(3B) C(4B) . . . 120.6(4) yes
C(3A) C(4A) C(5A) . . . 119.9(4) yes
C(3B) C(4B) C(5B) . . . 120.0(4) yes
C(4A) C(5A) C(6A) . . . 120.5(4) yes
C(4B) C(5B) C(6B) . . . 120.4(4) yes
C(1A) C(6A) C(5A) . . . 119.2(4) yes
C(1B) C(6B) C(5B) . . . 119.1(4) yes
C(1A) C(2A) H(2A) . . . 121(2) no
C(3A) C(2A) H(2A) . . . 120(2) no
C(1B) C(2B) H(2B) . . . 117(3) no
C(3B) C(2B) H(2B) . . . 124(3) no
C(2A) C(3A) H(3A) . . . 115(3) no
C(4A) C(3A) H(3A) . . . 124(3) no
C(2B) C(3B) H(3B) . . . 121(3) no
C(4B) C(3B) H(3B) . . . 119(3) no
C(3A) C(4A) H(4A) . . . 116(2) no
C(5A) C(4A) H(4A) . . . 124(2) no
C(3B) C(4B) H(4B) . . . 123(3) no
C(5B) C(4B) H(4B) . . . 117(3) no
C(4A) C(5A) H(5A) . . . 120(2) no
C(6A) C(5A) H(5A) . . . 119(2) no
C(4B) C(5B) H(5B) . . . 122(3) no
C(6B) C(5B) H(5B) . . . 117(3) no
C(1A) C(6A) H(6A) . . . 117(3) no
C(5A) C(6A) H(6A) . . . 124(3) no
C(1B) C(6B) H(6B) . . . 120(3) no
C(5B) C(6B) H(6B) . . . 121(3) no

loop_
_geom_bond_atom_site_label_1
_geom_bond_atom_site_label_2
_geom_bond_site_symmetry_2
_geom_bond_distance
_geom_bond_publ_flag
Mn(1) O(1A) . 2.159(2) yes
Mn(1) O(1B) . 2.142(2) yes
Mn(1) O(2A) . 2.190(2) yes
Mn(1) O(2A) 3_556 2.157(2) yes
Mn(1) O(2B) . 2.144(2) yes
Mn(1) O(2B) 3_656 2.198(2) yes
O(1A) N(1A) . 1.299(3) yes
O(1B) N(1B) . 1.307(3) yes
O(2A) N(2A) . 1.316(3) yes
O(2B) N(2B) . 1.315(3) yes
N(1A) N(2A) . 1.279(4) yes
N(1A) C(1A) . 1.442(4) yes
N(1B) N(2B) . 1.274(4) yes
N(1B) C(1B) . 1.448(4) yes
C(1A) C(2A) . 1.381(5) yes
C(1A) C(6A) . 1.373(5) yes
C(1B) C(2B) . 1.368(5) yes
C(1B) C(6B) . 1.351(5) yes
C(2A) C(3A) . 1.383(5) yes
C(2B) C(3B) . 1.386(5) yes
C(3A) C(4A) . 1.372(6) yes
C(3B) C(4B) . 1.348(6) yes
C(4A) C(5A) . 1.366(6) yes
C(4B) C(5B) . 1.359(6) yes
C(5A) C(6A) . 1.385(6) yes
C(5B) C(6B) . 1.387(6) yes
C(2A) H(2A) . 0.92(3) no
C(2B) H(2B) . 0.83(4) no
C(3A) H(3A) . 0.90(4) no
C(3B) H(3B) . 0.96(5) no
C(4A) H(4A) . 1.00(4) no
C(4B) H(4B) . 0.93(4) no
C(5A) H(5A) . 0.96(4) no
C(5B) H(5B) . 0.92(5) no
C(6A) H(6A) . 0.84(4) no
C(6B) H(6B) . 0.89(4) no
